data_2240767
loop_
_publ_author_name
'Jeyaseelan, S.'
'Rajegowda, H. R.'
'Britto Dominic Rayan, R.'
'Raghavendra Kumar, P.'
'Palakshamurthy, B. S.'

_publ_section_title
;
 Crystal structure of
 1-[(6-chloropyridin-3-yl)sulfonyl]-1,2,3,4-tetrahydroquinoline
;
_journal_issue 6
_journal_name_full 'Acta Crystallographica Section E'
_journal_page_first 660
_journal_page_last 662
_journal_paper_doi 10.1107/S2056989015008099
_journal_volume 71
_journal_year 2015
_chemical_formula_iupac 'C14 H13 Cl N2 O2 S'
_chemical_formula_moiety 'C14 H13 Cl N2 O2 S'
_chemical_formula_sum 'C14 H13 Cl N2 O2 S'
_chemical_formula_weight 308.77
_chemical_melting_point 413
_chemical_name_systematic
;
1-[(6-Chloropyridin-3-yl)sulfonyl]-1,2,3,4-tetrahydroquinoline
;
_space_group_crystal_system triclinic
_space_group_IT_number 2
_space_group_name_Hall '-P 1'
_space_group_name_H-M_alt 'P -1'
_symmetry_space_group_name_Hall '-P 1'
_symmetry_space_group_name_H-M 'P -1'
_atom_sites_solution_hydrogens geom
_atom_sites_solution_primary direct
_atom_sites_solution_secondary difmap
_audit_creation_method SHELXL-2014/7
_cell_angle_alpha 69.101(7)
_cell_angle_beta 88.219(7)
_cell_angle_gamma 77.238(7)
_cell_formula_units_Z 2
_cell_length_a 6.5661(10)
_cell_length_b 10.2595(18)
_cell_length_c 11.3490(19)
_cell_measurement_reflns_used 1980
_cell_measurement_temperature 296(2)
_cell_measurement_theta_max 25.0
_cell_measurement_theta_min 1.9
_cell_volume 695.6(2)
_computing_cell_refinement
;
SAINT (Bruker, 2013)
;
_computing_data_collection
;
APEX2 (Bruker, 2013)
;
_computing_data_reduction
;
SAINT (Bruker, 2013)
;
_computing_molecular_graphics
;
ORTEP-3 for Windows (Farrugia, 2012) and Mercury (Macrae <i>et al.</i>,
2008)
;
_computing_publication_material
;
SHELXL2014 (Sheldrick, 2015)
;
_computing_structure_refinement
;
SHELXL2014 (Sheldrick, 2015)
;
_computing_structure_solution
;
SHELXS97 (Sheldrick, 2008)
;
_diffrn_ambient_temperature 296(2)
_diffrn_detector_area_resol_mean 2.01
_diffrn_measured_fraction_theta_full 1.000
_diffrn_measured_fraction_theta_max 1.000
_diffrn_measurement_device_type 'Bruker APEXII CCD'
_diffrn_measurement_method 'phi and \w scans'
_diffrn_radiation_monochromator Graphite
_diffrn_radiation_type MoK\a
_diffrn_radiation_wavelength 0.71073
_diffrn_reflns_av_R_equivalents 0.0534
_diffrn_reflns_limit_h_max 7
_diffrn_reflns_limit_h_min -7
_diffrn_reflns_limit_k_max 12
_diffrn_reflns_limit_k_min -12
_diffrn_reflns_limit_l_max 13
_diffrn_reflns_limit_l_min -13
_diffrn_reflns_number 9865
_diffrn_reflns_theta_full 25.000
_diffrn_reflns_theta_max 25.000
_diffrn_reflns_theta_min 1.923
_diffrn_standards_number 2454
_exptl_absorpt_coefficient_mu 0.426
_exptl_absorpt_correction_T_max 0.934
_exptl_absorpt_correction_T_min 0.912
_exptl_absorpt_correction_type multi-scan
_exptl_absorpt_process_details
;
(<i>SADABS</i>; Bruker, 2013)
;
_exptl_crystal_colour colourless
_exptl_crystal_density_diffrn 1.474
_exptl_crystal_description prism
_exptl_crystal_F_000 320
_exptl_crystal_size_max 0.230
_exptl_crystal_size_mid 0.180
_exptl_crystal_size_min 0.160
_refine_diff_density_max 0.587
_refine_diff_density_min -0.426
_refine_ls_extinction_method none
_refine_ls_goodness_of_fit_ref 1.088
_refine_ls_hydrogen_treatment constr
_refine_ls_matrix_type full
_refine_ls_number_constraints 0
_refine_ls_number_parameters 181
_refine_ls_number_reflns 2454
_refine_ls_number_restraints 0
_refine_ls_restrained_S_all 1.088
_refine_ls_R_factor_all 0.0625
_refine_ls_R_factor_gt 0.0502
_refine_ls_shift/su_max 0.000
_refine_ls_shift/su_mean 0.000
_refine_ls_structure_factor_coef Fsqd
_refine_ls_weighting_details 'w=1/[\s^2^(Fo^2^)+(0.0677P)^2^+0.3614P] where P=(Fo^2^+2Fc^2^)/3'
_refine_ls_weighting_scheme calc
_refine_ls_wR_factor_gt 0.1373
_refine_ls_wR_factor_ref 0.1459
_reflns_number_gt 1980
_reflns_number_total 2454
_reflns_threshold_expression I>2\s(I)
_cod_data_source_file wm5147sup1.cif
_cod_data_source_block I
_cod_database_code 2240767
_shelx_space_group_comment
;
The symmetry employed for this shelxl refinement is uniquely defined
by the following loop, which should always be used as a source of
symmetry information in preference to the above space-group names.
They are only intended as comments.
;
_shelx_estimated_absorpt_t_min 0.908
_shelx_estimated_absorpt_t_max 0.935

loop_
_space_group_symop_operation_xyz
'x, y, z'
'-x, -y, -z'

loop_
_atom_site_type_symbol
_atom_site_label
_atom_site_fract_x
_atom_site_fract_y
_atom_site_fract_z
_atom_site_U_iso_or_equiv
_atom_site_adp_type
_atom_site_calc_flag
_atom_site_occupancy
O O1 0.3014(3) 0.1696(3) 0.3092(2) 0.0753(7) Uani d 1
S S 0.40371(11) 0.28345(8) 0.24768(6) 0.0562(3) Uani d 1
Cl Cl1 1.24374(14) 0.01308(10) 0.08760(9) 0.0853(3) Uani d 1
C C10 0.6392(4) 0.2111(3) 0.1933(2) 0.0479(6) Uani d 1
N N1 0.4673(3) 0.3394(2) 0.35739(19) 0.0532(6) Uani d 1
O O2 0.3005(3) 0.4047(2) 0.14401(19) 0.0712(6) Uani d 1
C C11 0.7513(4) 0.2997(3) 0.1091(2) 0.0504(6) Uani d 1
H H11 0.6991 0.3983 0.0764 0.060 Uiso calc 1
N N2 0.9018(4) 0.0058(3) 0.2047(2) 0.0657(7) Uani d 1
C C1 0.5901(4) 0.4468(3) 0.3217(2) 0.0479(6) Uani d 1
C C13 1.0055(4) 0.0935(3) 0.1264(2) 0.0545(7) Uani d 1
C C6 0.7874(4) 0.4136(3) 0.3794(3) 0.0542(7) Uani d 1
C C12 0.9387(4) 0.2403(3) 0.0750(3) 0.0545(7) Uani d 1
H H12 1.0188 0.2965 0.0190 0.065 Uiso calc 1
C C14 0.7193(5) 0.0656(3) 0.2371(3) 0.0615(8) Uani d 1
H H14 0.6417 0.0064 0.2921 0.074 Uiso calc 1
C C2 0.5110(5) 0.5812(3) 0.2320(3) 0.0678(8) Uani d 1
H H2 0.3760 0.6042 0.1966 0.081 Uiso calc 1
C C5 0.9038(5) 0.5175(4) 0.3419(3) 0.0690(8) Uani d 1
H H5 1.0362 0.4975 0.3798 0.083 Uiso calc 1
C C9 0.5138(5) 0.2322(4) 0.4875(3) 0.0733(10) Uani d 1
H H9A 0.4544 0.2766 0.5470 0.088 Uiso calc 1
H H9B 0.4466 0.1542 0.4963 0.088 Uiso calc 1
C C3 0.6339(7) 0.6804(3) 0.1957(3) 0.0812(10) Uani d 1
H H3 0.5830 0.7694 0.1335 0.097 Uiso calc 1
C C4 0.8292(6) 0.6494(4) 0.2502(3) 0.0766(10) Uani d 1
H H4 0.9112 0.7169 0.2255 0.092 Uiso calc 1
C C7 0.8693(6) 0.2732(4) 0.4825(4) 0.0796(10) Uani d 1
H H7A 0.9980 0.2263 0.4563 0.096 Uiso calc 1
H H7B 0.9042 0.2917 0.5566 0.096 Uiso calc 1
C C8 0.7326(7) 0.1753(5) 0.5187(4) 0.124(2) Uani d 1
H H8A 0.7792 0.1037 0.4804 0.149 Uiso calc 1
H H8B 0.7507 0.1261 0.6095 0.149 Uiso calc 1

loop_
_atom_site_aniso_label
_atom_site_aniso_U_11
_atom_site_aniso_U_22
_atom_site_aniso_U_33
_atom_site_aniso_U_12
_atom_site_aniso_U_13
_atom_site_aniso_U_23
O1 0.0680(14) 0.0963(16) 0.0687(13) -0.0494(13) 0.0085(11) -0.0202(12)
S 0.0469(4) 0.0698(5) 0.0465(4) -0.0217(3) -0.0027(3) -0.0090(3)
Cl1 0.0736(6) 0.0948(7) 0.0859(6) 0.0056(5) -0.0027(5) -0.0446(5)
C10 0.0520(15) 0.0511(15) 0.0373(12) -0.0186(12) -0.0063(11) -0.0069(11)
N1 0.0489(12) 0.0633(14) 0.0406(11) -0.0183(11) 0.0032(9) -0.0072(10)
O2 0.0547(12) 0.0850(15) 0.0553(11) -0.0067(11) -0.0148(9) -0.0068(11)
C11 0.0571(16) 0.0441(14) 0.0429(13) -0.0133(12) -0.0019(12) -0.0056(11)
N2 0.0813(19) 0.0509(14) 0.0591(15) -0.0116(13) -0.0060(13) -0.0140(12)
C1 0.0511(15) 0.0463(14) 0.0435(13) -0.0087(12) 0.0095(11) -0.0146(11)
C13 0.0566(16) 0.0595(17) 0.0472(14) -0.0088(13) -0.0096(12) -0.0203(13)
C6 0.0566(16) 0.0517(16) 0.0551(15) -0.0155(13) 0.0029(13) -0.0184(13)
C12 0.0561(16) 0.0596(17) 0.0482(14) -0.0218(14) 0.0053(12) -0.0149(13)
C14 0.078(2) 0.0509(17) 0.0508(15) -0.0255(16) 0.0011(14) -0.0056(13)
C2 0.0673(19) 0.0558(18) 0.0628(18) -0.0001(15) 0.0048(15) -0.0088(14)
C5 0.070(2) 0.070(2) 0.077(2) -0.0312(17) 0.0105(16) -0.0290(17)
C9 0.079(2) 0.093(2) 0.0399(15) -0.0443(19) 0.0005(14) -0.0004(15)
C3 0.105(3) 0.0411(16) 0.081(2) -0.0057(18) 0.025(2) -0.0101(15)
C4 0.098(3) 0.060(2) 0.084(2) -0.0356(19) 0.033(2) -0.0315(18)
C7 0.066(2) 0.068(2) 0.086(2) -0.0170(17) -0.0195(17) -0.0029(17)
C8 0.110(3) 0.118(3) 0.089(3) -0.050(3) -0.042(3) 0.047(3)

loop_
_atom_type_symbol
_atom_type_description
_atom_type_scat_dispersion_real
_atom_type_scat_dispersion_imag
_atom_type_scat_source
C C 0.0033 0.0016 'International Tables Vol C Tables 4.2.6.8 and 6.1.1.4'
H H 0.0000 0.0000 'International Tables Vol C Tables 4.2.6.8 and 6.1.1.4'
Cl Cl 0.1484 0.1585 'International Tables Vol C Tables 4.2.6.8 and 6.1.1.4'
N N 0.0061 0.0033 'International Tables Vol C Tables 4.2.6.8 and 6.1.1.4'
S S 0.1246 0.1234 'International Tables Vol C Tables 4.2.6.8 and 6.1.1.4'
O O 0.0106 0.0060 'International Tables Vol C Tables 4.2.6.8 and 6.1.1.4'

loop_
_geom_angle_atom_site_label_1
_geom_angle_atom_site_label_2
_geom_angle_atom_site_label_3
_geom_angle
O2 S O1 120.12(13)
O2 S N1 108.30(13)
O1 S N1 106.51(12)
O2 S C10 106.62(12)
O1 S C10 107.97(14)
N1 S C10 106.63(12)
C14 C10 C11 118.8(3)
C14 C10 S 120.6(2)
C11 C10 S 120.6(2)
C1 N1 C9 115.2(2)
C1 N1 S 117.64(16)
C9 N1 S 117.2(2)
C12 C11 C10 118.9(3)
C12 C11 H11 120.6
C10 C11 H11 120.6
C13 N2 C14 116.3(2)
C2 C1 C6 120.7(3)
C2 C1 N1 120.4(3)
C6 C1 N1 118.8(2)
N2 C13 C12 125.4(3)
N2 C13 Cl1 115.3(2)
C12 C13 Cl1 119.2(2)
C5 C6 C1 117.8(3)
C5 C6 C7 120.7(3)
C1 C6 C7 121.5(2)
C11 C12 C13 117.4(3)
C11 C12 H12 121.3
C13 C12 H12 121.3
N2 C14 C10 123.1(3)
N2 C14 H14 118.4
C10 C14 H14 118.4
C3 C2 C1 119.5(3)
C3 C2 H2 120.2
C1 C2 H2 120.2
C4 C5 C6 121.9(3)
C4 C5 H5 119.1
C6 C5 H5 119.1
C8 C9 N1 113.3(3)
C8 C9 H9A 108.9
N1 C9 H9A 108.9
C8 C9 H9B 108.9
N1 C9 H9B 108.9
H9A C9 H9B 107.7
C4 C3 C2 120.7(3)
C4 C3 H3 119.6
C2 C3 H3 119.6
C3 C4 C5 119.4(3)
C3 C4 H4 120.3
C5 C4 H4 120.3
C8 C7 C6 116.5(3)
C8 C7 H7A 108.2
C6 C7 H7A 108.2
C8 C7 H7B 108.2
C6 C7 H7B 108.2
H7A C7 H7B 107.3
C9 C8 C7 118.0(4)
C9 C8 H8A 107.8
C7 C8 H8A 107.8
C9 C8 H8B 107.8
C7 C8 H8B 107.8
H8A C8 H8B 107.1

loop_
_geom_bond_atom_site_label_1
_geom_bond_atom_site_label_2
_geom_bond_site_symmetry_2
_geom_bond_distance
O1 S . 1.428(2)
S O2 . 1.423(2)
S O1 1 1.428(2)
S N1 . 1.644(2)
S C10 . 1.756(3)
Cl1 C13 . 1.723(3)
C10 C14 . 1.376(4)
C10 C11 . 1.383(3)
N1 C1 . 1.443(3)
N1 C9 . 1.484(3)
C11 C12 . 1.358(4)
C11 H11 . 0.9300
N2 C13 . 1.314(4)
N2 C14 . 1.325(4)
C1 C2 . 1.386(4)
C1 C6 . 1.387(4)
C13 C12 . 1.378(4)
C6 C5 . 1.385(4)
C6 C7 . 1.492(4)
C12 H12 . 0.9300
C14 H14 . 0.9300
C2 C3 . 1.378(5)
C2 H2 . 0.9300
C5 C4 . 1.374(5)
C5 H5 . 0.9300
C9 C8 . 1.430(5)
C9 H9A . 0.9700
C9 H9B . 0.9700
C3 C4 . 1.362(5)
C3 H3 . 0.9300
C4 H4 . 0.9300
C7 C8 . 1.437(5)
C7 H7A . 0.9700
C8 H8A . 0.9700

loop_
_geom_hbond_atom_site_label_D
_geom_hbond_atom_site_label_H
_geom_hbond_atom_site_label_A
_geom_hbond_site_symmetry_A
_geom_hbond_distance_DH
_geom_hbond_distance_HA
_geom_hbond_distance_DA
_geom_hbond_angle_DHA
C11 H11 O2 2_665 0.93 2.60 3.309(3) 134.0
C7 H7A O1 1_655 0.97 2.66 3.586(5) 160.1

loop_
_geom_torsion_atom_site_label_1
_geom_torsion_atom_site_label_2
_geom_torsion_atom_site_label_3
_geom_torsion_atom_site_label_4
_geom_torsion_site_symmetry_1
_geom_torsion
O2 S C10 C14 1 -145.4(2)
O2 S C10 C14 . -145.4(2)
O1 S C10 C14 1 -15.0(3)
O1 S C10 C14 . -15.0(3)
O1 S C10 C14 1 -15.0(3)
N1 S C10 C14 . 99.1(2)
O2 S C10 C11 1 37.0(2)
O2 S C10 C11 . 37.0(2)
O1 S C10 C11 1 167.3(2)
O1 S C10 C11 . 167.3(2)
O1 S C10 C11 1 167.3(2)
N1 S C10 C11 . -78.6(2)
O2 S N1 C1 1 -54.9(2)
O2 S N1 C1 . -54.9(2)
O1 S N1 C1 1 174.7(2)
O1 S N1 C1 . 174.7(2)
O1 S N1 C1 1 174.7(2)
C10 S N1 C1 . 59.5(2)
O2 S N1 C9 1 161.0(2)
O2 S N1 C9 . 161.0(2)
O1 S N1 C9 1 30.5(2)
O1 S N1 C9 . 30.5(2)
O1 S N1 C9 1 30.5(2)
C10 S N1 C9 . -84.6(2)
C14 C10 C11 C12 . -1.6(4)
S C10 C11 C12 . 176.12(19)
C9 N1 C1 C2 . -152.4(3)
S N1 C1 C2 . 62.8(3)
C9 N1 C1 C6 . 27.0(4)
S N1 C1 C6 . -117.9(2)
C14 N2 C13 C12 . -1.0(4)
C14 N2 C13 Cl1 . 179.2(2)
C2 C1 C6 C5 . -1.8(4)
N1 C1 C6 C5 . 178.8(2)
C2 C1 C6 C7 . 175.7(3)
N1 C1 C6 C7 . -3.7(4)
C10 C11 C12 C13 . 0.4(4)
N2 C13 C12 C11 . 0.9(4)
Cl1 C13 C12 C11 . -179.2(2)
C13 N2 C14 C10 . -0.3(4)
C11 C10 C14 N2 . 1.5(4)
S C10 C14 N2 . -176.1(2)
C6 C1 C2 C3 . 3.1(4)
N1 C1 C2 C3 . -177.6(3)
C1 C6 C5 C4 . -0.3(5)
C7 C6 C5 C4 . -177.8(3)
C1 N1 C9 C8 . -46.6(5)
S N1 C9 C8 . 98.4(4)
C1 C2 C3 C4 . -2.3(5)
C2 C3 C4 C5 . 0.2(5)
C6 C5 C4 C3 . 1.1(5)
C5 C6 C7 C8 . 177.1(4)
C1 C6 C7 C8 . -0.3(6)
N1 C9 C8 C7 . 43.5(6)
C6 C7 C8 C9 . -20.5(7)

_cod_database_fobs_code 2240767
